data_7710334
loop_
_publ_author_name
'Ding, Run-Dong'
'Li, Dan-Dan'
'Leng, Feng'
'Yu, Jie-Hui'
'Jia, Ming-Jun'
'Xu, Ji-Qing'

_publ_section_title
;
 A metal--organic framework with rich accessible nitrogen sites for rapid
 dye adsorption and highly efficient dehydrogenation of formic acid
;
_journal_name_full 'Dalton Transactions'
_journal_paper_doi 10.1039/D2DT00389A
_journal_year 2022
_chemical_formula_moiety 'C28 H21 Cd N4 O7, C2 H8 N'
_chemical_formula_sum 'C30 H29 Cd N5 O7'
_chemical_formula_weight 683.99
_space_group_crystal_system monoclinic
_space_group_IT_number 13
_space_group_name_Hall '-P 2yc'
_space_group_name_H-M_alt 'P 1 2/c 1'
_atom_sites_solution_hydrogens geom
_atom_sites_solution_primary direct
_audit_creation_date 2022-03-29
_audit_creation_method
;
Olex2 1.2-beta
(compiled 2018.05.29 svn.r3508 for OlexSys, GUI svn.r5506)
;
_audit_update_record
;
2022-04-22 deposited with the CCDC.	2022-05-09 downloaded from the CCDC.
;
_cell_angle_alpha 90
_cell_angle_beta 116.0710(10)
_cell_angle_gamma 90
_cell_formula_units_Z 4
_cell_length_a 15.7153(5)
_cell_length_b 7.5751(3)
_cell_length_c 31.3260(8)
_cell_measurement_reflns_used 9959
_cell_measurement_temperature 293(2)
_cell_measurement_theta_max 28.276
_cell_measurement_theta_min 2.986
_cell_volume 3349.76(19)
_computing_cell_refinement 'SAINT V8.38A (?, 2016)'
_computing_data_collection process-auto
_computing_data_reduction 'SAINT V8.38A (?, 2016)'
_computing_molecular_graphics 'Olex2 (Dolomanov et al., 2009)'
_computing_publication_material 'Olex2 (Dolomanov et al., 2009)'
_computing_structure_refinement 'ShelXL (Sheldrick, 2015)'
_computing_structure_solution 'ShelXS (Sheldrick, 2008)'
_diffrn_ambient_temperature 293(2)
_diffrn_measured_fraction_theta_full 0.999
_diffrn_measured_fraction_theta_max 0.997
_diffrn_measurement_device_type 'Bruker P4'
_diffrn_measurement_method '\w scans'
_diffrn_radiation_monochromator graphite
_diffrn_radiation_type MoK\a
_diffrn_radiation_wavelength 0.71073
_diffrn_reflns_av_R_equivalents 0.0297
_diffrn_reflns_av_unetI/netI 0.0240
_diffrn_reflns_Laue_measured_fraction_full 0.999
_diffrn_reflns_Laue_measured_fraction_max 0.997
_diffrn_reflns_limit_h_max 20
_diffrn_reflns_limit_h_min -20
_diffrn_reflns_limit_k_max 10
_diffrn_reflns_limit_k_min -10
_diffrn_reflns_limit_l_max 41
_diffrn_reflns_limit_l_min -41
_diffrn_reflns_number 42668
_diffrn_reflns_point_group_measured_fraction_full 0.999
_diffrn_reflns_point_group_measured_fraction_max 0.997
_diffrn_reflns_theta_full 25.242
_diffrn_reflns_theta_max 28.299
_diffrn_reflns_theta_min 2.896
_exptl_absorpt_coefficient_mu 0.701
_exptl_absorpt_correction_T_max 0.932
_exptl_absorpt_correction_T_min 0.913
_exptl_absorpt_correction_type empirical
_exptl_crystal_colour colourless
_exptl_crystal_colour_primary colourless
_exptl_crystal_density_diffrn 1.356
_exptl_crystal_description needle
_exptl_crystal_F_000 1392
_exptl_crystal_size_max 0.13
_exptl_crystal_size_mid 0.12
_exptl_crystal_size_min 0.10
_refine_diff_density_max 0.909
_refine_diff_density_min -0.722
_refine_diff_density_rms 0.072
_refine_ls_extinction_method none
_refine_ls_goodness_of_fit_ref 1.079
_refine_ls_hydrogen_treatment constr
_refine_ls_matrix_type full
_refine_ls_number_parameters 391
_refine_ls_number_reflns 8297
_refine_ls_number_restraints 18
_refine_ls_restrained_S_all 1.102
_refine_ls_R_factor_all 0.0522
_refine_ls_R_factor_gt 0.0402
_refine_ls_shift/su_max 0.002
_refine_ls_shift/su_mean 0.000
_refine_ls_structure_factor_coef Fsqd
_refine_ls_weighting_details 'w=1/[\s^2^(Fo^2^)+(0.0534P)^2^+3.2296P] where P=(Fo^2^+2Fc^2^)/3'
_refine_ls_weighting_scheme calc
_refine_ls_wR_factor_gt 0.1058
_refine_ls_wR_factor_ref 0.1140
_reflns_Friedel_coverage 0.000
_reflns_number_gt 6863
_reflns_number_total 8297
_reflns_threshold_expression 'I > 2\s(I)'
_cod_data_source_file d2dt00389a2.cif
_cod_data_source_block 1_sq
_cod_database_code 7710334
_shelx_shelxl_version_number 2018/3
_shelx_space_group_comment
;
The symmetry employed for this shelxl refinement is uniquely defined
by the following loop, which should always be used as a source of
symmetry information in preference to the above space-group names.
They are only intended as comments.
;
_olex2_refinement_description
;
1. Fixed Uiso
 At 1.2 times of:
  All C(H) groups, All N(H,H) groups
 At 1.5 times of:
  All C(H,H,H) groups
2. Uiso/Uaniso restraints and constraints
Uanis(C27) \\sim Ueq, Uanis(C26) \\sim Ueq: with sigma of 0.001 and sigma for
terminal atoms of 0.002
Uanis(N4) \\sim Ueq: with sigma of 0.004 and sigma for terminal atoms of 0.008
3.a Secondary CH2 refined with riding coordinates:
 N5(H5A,H5B)
3.b Me refined with riding coordinates:
 C29(H29A,H29B,H29C), C30(H30A,H30B,H30C)
3.c Aromatic/amide H refined with riding coordinates:
 C1(H1), C2(H2), C4(H4), C5(H5), C7(H7), C9(H9), C10(H10), C12(H12), C13(H13),
 C15(H15), C16(H16), C18(H18)
3.d Idealised Me refined as rotating group:
 C26(H26A,H26B,H26C), C27(H27A,H27B,H27C), C28(H28A,H28B,H28C)
;
_platon_squeeze_void_probe_radius 1.20
_olex2_submission_special_instructions 'No special instructions were received'

loop_
_space_group_symop_operation_xyz
'x, y, z'
'-x, y, -z+1/2'
'-x, -y, -z'
'x, -y, z-1/2'

loop_
_atom_site_label
_atom_site_type_symbol
_atom_site_fract_x
_atom_site_fract_y
_atom_site_fract_z
_atom_site_U_iso_or_equiv
_atom_site_adp_type
_atom_site_occupancy
_atom_site_site_symmetry_order
_atom_site_calc_flag
_atom_site_refinement_flags_posn
_atom_site_refinement_flags_adp
_atom_site_refinement_flags_occupancy
_atom_site_disorder_assembly
_atom_site_disorder_group
Cd1 Cd 0.37865(2) 0.19319(3) 0.33930(2) 0.03674(8) Uani 1 1 d . . . . .
O1 O 0.34872(16) 0.3304(3) 0.26640(8) 0.0502(5) Uani 1 1 d . . . . .
O2 O 0.25147(17) 0.1228(3) 0.26638(7) 0.0471(5) Uani 1 1 d . . . . .
O3 O -0.47152(18) -0.1712(4) -0.09005(11) 0.0721(8) Uani 1 1 d . . . . .
O4 O -0.48261(18) -0.0965(5) -0.15928(10) 0.0779(9) Uani 1 1 d . . . . .
O5 O 0.32201(17) 0.6763(4) -0.11782(9) 0.0590(7) Uani 1 1 d . . . . .
O6 O 0.23733(19) 0.4991(4) -0.17753(9) 0.0604(6) Uani 1 1 d . . . . .
O7 O 0.3567(2) -0.0986(3) 0.35604(9) 0.0676(7) Uani 1 1 d . . . . .
N1 N 0.10594(16) 0.3576(3) 0.01728(8) 0.0344(5) Uani 1 1 d . . . . .
N2 N -0.02249(16) 0.2116(3) 0.02233(8) 0.0355(5) Uani 1 1 d . . . . .
N3 N -0.02576(16) 0.2639(3) -0.05304(8) 0.0350(5) Uani 1 1 d . . . . .
N4 N 0.4601(4) -0.2906(6) 0.40707(19) 0.1075(16) Uani 1 1 d . U . . .
C1 C 0.2070(2) 0.3531(4) 0.11640(10) 0.0392(6) Uani 1 1 d . . . . .
H1 H 0.233017 0.408940 0.098454 0.047 Uiso 1 1 calc R . . . .
C2 C 0.2596(2) 0.3379(4) 0.16550(10) 0.0410(6) Uani 1 1 d . . . . .
H2 H 0.320666 0.383856 0.180305 0.049 Uiso 1 1 calc R . . . .
C3 C 0.2208(2) 0.2542(4) 0.19220(9) 0.0352(6) Uani 1 1 d . . . . .
C4 C 0.1291(2) 0.1886(4) 0.16993(11) 0.0436(7) Uani 1 1 d . . . . .
H4 H 0.102673 0.134088 0.187906 0.052 Uiso 1 1 calc R . . . .
C5 C 0.0766(2) 0.2037(4) 0.12132(11) 0.0443(7) Uani 1 1 d . . . . .
H5 H 0.015222 0.159508 0.106717 0.053 Uiso 1 1 calc R . . . .
C6 C 0.11568(19) 0.2849(4) 0.09422(9) 0.0341(6) Uani 1 1 d . . . . .
C7 C -0.3042(2) 0.0667(5) -0.11861(11) 0.0483(7) Uani 1 1 d . . . . .
H7 H -0.340113 0.076104 -0.151317 0.058 Uiso 1 1 calc R . . . .
C8 C -0.3406(2) -0.0214(4) -0.09165(11) 0.0433(7) Uani 1 1 d . . . . .
C9 C -0.2879(2) -0.0308(5) -0.04304(12) 0.0500(8) Uani 1 1 d . . . . .
H9 H -0.312582 -0.088553 -0.024742 0.060 Uiso 1 1 calc R . . . .
C10 C -0.1986(2) 0.0448(4) -0.02115(11) 0.0445(7) Uani 1 1 d . . . . .
H10 H -0.163629 0.037748 0.011664 0.053 Uiso 1 1 calc R . . . .
C11 C -0.16160(19) 0.1313(4) -0.04842(10) 0.0338(5) Uani 1 1 d . . . . .
C12 C -0.2146(2) 0.1412(4) -0.09726(11) 0.0427(7) Uani 1 1 d . . . . .
H12 H -0.190011 0.197841 -0.115729 0.051 Uiso 1 1 calc R . . . .
C13 C 0.1279(2) 0.3944(5) -0.13035(11) 0.0470(7) Uani 1 1 d . . . . .
H13 H 0.107787 0.355742 -0.161463 0.056 Uiso 1 1 calc R . . . .
C14 C 0.2059(2) 0.5031(4) -0.10994(10) 0.0386(6) Uani 1 1 d . . . . .
C15 C 0.2349(2) 0.5614(5) -0.06354(11) 0.0485(8) Uani 1 1 d . . . . .
H15 H 0.286149 0.637836 -0.049887 0.058 Uiso 1 1 calc R . . . .
C16 C 0.1877(2) 0.5061(5) -0.03758(11) 0.0476(8) Uani 1 1 d . . . . .
H16 H 0.208902 0.542155 -0.006188 0.057 Uiso 1 1 calc R . . . .
C17 C 0.10905(19) 0.3973(4) -0.05804(9) 0.0350(6) Uani 1 1 d . . . . .
C18 C 0.0793(2) 0.3427(4) -0.10479(11) 0.0448(7) Uani 1 1 d . . . . .
H18 H 0.026226 0.270715 -0.119029 0.054 Uiso 1 1 calc R . . . .
C19 C 0.06296(18) 0.2861(3) 0.04172(9) 0.0323(5) Uani 1 1 d . . . . .
C20 C -0.06510(19) 0.2072(3) -0.02516(10) 0.0328(5) Uani 1 1 d . . . . .
C21 C 0.05973(19) 0.3374(3) -0.02977(9) 0.0322(5) Uani 1 1 d . . . . .
C22 C 0.2774(2) 0.2350(4) 0.24486(10) 0.0366(6) Uani 1 1 d . . . . .
C23 C -0.4377(2) -0.1046(5) -0.11501(14) 0.0518(8) Uani 1 1 d . . . . .
C24 C 0.2588(2) 0.5611(4) -0.13780(11) 0.0425(6) Uani 1 1 d . . . . .
C25 C 0.3948(4) -0.1625(6) 0.39625(18) 0.0857(16) Uani 1 1 d . . . . .
C26 C 0.3681(5) -0.0928(10) 0.4334(2) 0.120(2) Uani 1 1 d . U . . .
H26A H 0.397050 0.020487 0.444107 0.180 Uiso 1 1 calc GR . . . .
H26B H 0.389542 -0.173085 0.459827 0.180 Uiso 1 1 calc GR . . . .
H26C H 0.300446 -0.081047 0.420256 0.180 Uiso 1 1 calc GR . . . .
C27 C 0.5038(7) -0.3734(14) 0.4523(3) 0.174(3) Uani 1 1 d . U . . .
H27A H 0.481922 -0.319038 0.473337 0.260 Uiso 1 1 calc GR . . . .
H27B H 0.571277 -0.360644 0.465076 0.260 Uiso 1 1 calc GR . . . .
H27C H 0.487681 -0.496531 0.449005 0.260 Uiso 1 1 calc GR . . . .
C28 C 0.4859(5) -0.3512(9) 0.3717(3) 0.132(3) Uani 1 1 d . . . . .
H28A H 0.436701 -0.425990 0.349828 0.198 Uiso 1 1 calc GR . . . .
H28B H 0.543898 -0.416830 0.386348 0.198 Uiso 1 1 calc GR . . . .
H28C H 0.494478 -0.252111 0.354912 0.198 Uiso 1 1 calc GR . . . .
N5 N 0.2434(3) 0.7457(5) 0.25814(13) 0.0789(12) Uani 1 1 d . . . . .
H5A H 0.256727 0.666981 0.281285 0.095 Uiso 1 1 calc R . . . .
H5B H 0.236688 0.850352 0.269233 0.095 Uiso 1 1 calc R . . . .
C29 C 0.3230(5) 0.7546(8) 0.2457(2) 0.113(2) Uani 1 1 d . . . . .
H29A H 0.379521 0.786861 0.273346 0.170 Uiso 1 1 calc R . . . .
H29B H 0.331692 0.641439 0.234459 0.170 Uiso 1 1 calc R . . . .
H29C H 0.309839 0.841401 0.221316 0.170 Uiso 1 1 calc R . . . .
C30 C 0.1554(4) 0.6981(7) 0.2188(2) 0.0921(16) Uani 1 1 d . . . . .
H30A H 0.106138 0.694489 0.229057 0.138 Uiso 1 1 calc R . . . .
H30B H 0.139636 0.784022 0.193925 0.138 Uiso 1 1 calc R . . . .
H30C H 0.161490 0.584060 0.207068 0.138 Uiso 1 1 calc R . . . .

loop_
_atom_site_aniso_label
_atom_site_aniso_U_11
_atom_site_aniso_U_22
_atom_site_aniso_U_33
_atom_site_aniso_U_23
_atom_site_aniso_U_13
_atom_site_aniso_U_12
Cd1 0.03306(11) 0.04535(13) 0.03056(11) 0.00215(8) 0.01285(8) 0.01021(8)
O1 0.0449(12) 0.0664(15) 0.0328(11) 0.0050(10) 0.0110(9) -0.0049(11)
O2 0.0624(14) 0.0415(11) 0.0321(10) 0.0054(9) 0.0158(10) -0.0017(10)
O3 0.0393(13) 0.0816(19) 0.086(2) 0.0164(15) 0.0194(13) -0.0230(12)
O4 0.0454(13) 0.127(3) 0.0608(16) -0.0327(17) 0.0228(12) -0.0381(16)
O5 0.0524(14) 0.0785(17) 0.0521(14) 0.0004(12) 0.0284(11) -0.0268(13)
O6 0.0775(17) 0.0650(15) 0.0575(15) -0.0068(12) 0.0470(13) -0.0110(13)
O7 0.0767(18) 0.0521(14) 0.0521(14) 0.0138(12) 0.0081(13) -0.0009(13)
N1 0.0316(11) 0.0412(12) 0.0300(11) 0.0015(9) 0.0130(9) -0.0071(10)
N2 0.0316(11) 0.0421(13) 0.0324(11) 0.0031(10) 0.0137(9) -0.0042(10)
N3 0.0328(11) 0.0421(12) 0.0308(11) 0.0004(10) 0.0146(9) -0.0077(10)
N4 0.109(3) 0.080(2) 0.087(3) 0.024(2) 0.000(2) -0.008(2)
C1 0.0403(15) 0.0466(15) 0.0311(13) 0.0017(12) 0.0162(12) -0.0085(12)
C2 0.0362(14) 0.0504(17) 0.0334(14) -0.0025(12) 0.0125(11) -0.0061(12)
C3 0.0393(14) 0.0350(13) 0.0289(13) 0.0022(11) 0.0129(11) 0.0051(11)
C4 0.0435(16) 0.0549(18) 0.0338(14) 0.0097(13) 0.0183(12) -0.0038(13)
C5 0.0353(14) 0.0609(19) 0.0349(14) 0.0062(14) 0.0138(12) -0.0074(14)
C6 0.0329(13) 0.0392(14) 0.0294(13) 0.0034(11) 0.0131(10) 0.0007(11)
C7 0.0365(15) 0.065(2) 0.0391(15) -0.0064(15) 0.0128(12) -0.0110(15)
C8 0.0308(14) 0.0460(16) 0.0534(17) -0.0080(14) 0.0188(13) -0.0104(12)
C9 0.0427(16) 0.0543(19) 0.0564(19) 0.0039(15) 0.0248(15) -0.0152(14)
C10 0.0375(14) 0.0575(19) 0.0392(15) 0.0066(14) 0.0175(12) -0.0092(13)
C11 0.0313(12) 0.0352(13) 0.0344(13) -0.0023(11) 0.0138(11) -0.0042(11)
C12 0.0351(14) 0.0544(17) 0.0384(15) -0.0012(13) 0.0160(12) -0.0114(13)
C13 0.0530(17) 0.0577(19) 0.0345(14) -0.0073(14) 0.0230(13) -0.0183(15)
C14 0.0382(14) 0.0438(15) 0.0381(14) 0.0019(12) 0.0207(12) -0.0041(12)
C15 0.0437(16) 0.062(2) 0.0433(16) -0.0078(15) 0.0220(13) -0.0235(15)
C16 0.0460(16) 0.065(2) 0.0342(14) -0.0098(14) 0.0198(13) -0.0219(15)
C17 0.0323(13) 0.0415(15) 0.0314(13) -0.0009(11) 0.0142(10) -0.0056(11)
C18 0.0424(15) 0.0569(18) 0.0355(14) -0.0071(13) 0.0176(12) -0.0222(14)
C19 0.0311(12) 0.0338(13) 0.0309(13) 0.0029(10) 0.0127(10) 0.0008(10)
C20 0.0309(12) 0.0335(13) 0.0331(13) 0.0009(10) 0.0132(10) -0.0032(10)
C21 0.0320(12) 0.0341(13) 0.0310(13) 0.0016(10) 0.0144(10) -0.0033(10)
C22 0.0398(14) 0.0392(14) 0.0302(13) 0.0021(11) 0.0148(11) 0.0099(12)
C23 0.0325(15) 0.0514(19) 0.070(2) -0.0140(17) 0.0214(15) -0.0118(14)
C24 0.0410(15) 0.0445(16) 0.0467(16) 0.0070(14) 0.0236(13) -0.0001(13)
C25 0.093(3) 0.058(2) 0.071(3) 0.014(2) 0.004(3) -0.020(2)
C26 0.129(3) 0.119(3) 0.111(3) 0.0052(18) 0.0517(19) -0.0111(18)
C27 0.175(4) 0.167(4) 0.169(4) 0.007(2) 0.067(2) -0.001(2)
C28 0.094(4) 0.082(4) 0.182(8) 0.015(5) 0.025(5) 0.013(3)
N5 0.130(4) 0.0601(19) 0.057(2) -0.0046(17) 0.051(2) -0.027(2)
C29 0.157(6) 0.066(3) 0.118(5) -0.001(3) 0.063(5) 0.010(4)
C30 0.100(4) 0.072(3) 0.098(4) 0.004(3) 0.039(3) 0.013(3)

loop_
_atom_type_symbol
_atom_type_description
_atom_type_scat_dispersion_real
_atom_type_scat_dispersion_imag
_atom_type_scat_source
C C 0.0030 0.0020 'International Tables Vol C Tables 4.2.6.8 and 6.1.1.4'
H H 0.0000 0.0000 'International Tables Vol C Tables 4.2.6.8 and 6.1.1.4'
Cd Cd -0.8080 1.2020 'International Tables Vol C Tables 4.2.6.8 and 6.1.1.4'
N N 0.0060 0.0030 'International Tables Vol C Tables 4.2.6.8 and 6.1.1.4'
O O 0.0110 0.0060 'International Tables Vol C Tables 4.2.6.8 and 6.1.1.4'

loop_
_geom_angle_atom_site_label_1
_geom_angle_atom_site_label_2
_geom_angle_atom_site_label_3
_geom_angle
_geom_angle_site_symmetry_1
_geom_angle_site_symmetry_3
_geom_angle_publ_flag
O1 Cd1 O3 127.84(10) . 4_656 ?
O2 Cd1 O1 55.58(8) . . ?
O2 Cd1 O3 160.75(9) . 4_656 ?
O4 Cd1 O1 86.71(9) 4_656 . ?
O4 Cd1 O2 110.16(10) 4_656 . ?
O4 Cd1 O3 54.86(10) 4_656 4_656 ?
O4 Cd1 O7 85.75(12) 4_656 . ?
O5 Cd1 O1 116.16(9) 4_566 . ?
O5 Cd1 O2 107.68(9) 4_566 . ?
O5 Cd1 O3 87.93(9) 4_566 4_656 ?
O5 Cd1 O4 142.15(11) 4_566 4_656 ?
O5 Cd1 O7 98.76(11) 4_566 . ?
O7 Cd1 O1 130.43(9) . . ?
O7 Cd1 O2 81.74(8) . . ?
O7 Cd1 O3 84.84(10) . 4_656 ?
C22 O1 Cd1 91.02(18) . . ?
C22 O2 Cd1 91.75(18) . . ?
C23 O3 Cd1 88.0(2) . 4_455 ?
C23 O4 Cd1 94.3(2) . 4_455 ?
C24 O5 Cd1 117.4(2) . 4_565 ?
C25 O7 Cd1 123.3(3) . . ?
C21 N1 C19 114.8(2) . . ?
C19 N2 C20 115.4(2) . . ?
C21 N3 C20 114.7(2) . . ?
C25 N4 C27 123.5(7) . . ?
C25 N4 C28 119.2(5) . . ?
C28 N4 C27 117.3(7) . . ?
C2 C1 H1 119.9 . . ?
C6 C1 H1 119.9 . . ?
C6 C1 C2 120.2(3) . . ?
C1 C2 H2 120.1 . . ?
C3 C2 C1 119.8(3) . . ?
C3 C2 H2 120.1 . . ?
C2 C3 C4 119.7(3) . . ?
C2 C3 C22 120.2(3) . . ?
C4 C3 C22 120.1(3) . . ?
C3 C4 H4 119.7 . . ?
C5 C4 C3 120.6(3) . . ?
C5 C4 H4 119.7 . . ?
C4 C5 H5 120.0 . . ?
C4 C5 C6 120.0(3) . . ?
C6 C5 H5 120.0 . . ?
C1 C6 C5 119.6(3) . . ?
C1 C6 C19 120.2(2) . . ?
C5 C6 C19 119.9(2) . . ?
C8 C7 H7 119.8 . . ?
C8 C7 C12 120.5(3) . . ?
C12 C7 H7 119.8 . . ?
C7 C8 C23 120.4(3) . . ?
C9 C8 C7 119.4(3) . . ?
C9 C8 C23 120.1(3) . . ?
C8 C9 H9 119.7 . . ?
C8 C9 C10 120.7(3) . . ?
C10 C9 H9 119.7 . . ?
C9 C10 H10 120.1 . . ?
C9 C10 C11 119.8(3) . . ?
C11 C10 H10 120.1 . . ?
C10 C11 C20 119.7(2) . . ?
C12 C11 C10 119.5(3) . . ?
C12 C11 C20 120.8(2) . . ?
C7 C12 H12 120.0 . . ?
C11 C12 C7 120.1(3) . . ?
C11 C12 H12 120.0 . . ?
C14 C13 H13 119.8 . . ?
C14 C13 C18 120.3(3) . . ?
C18 C13 H13 119.8 . . ?
C13 C14 C15 119.4(3) . . ?
C13 C14 C24 120.6(3) . . ?
C15 C14 C24 120.1(3) . . ?
C14 C15 H15 119.9 . . ?
C16 C15 C14 120.3(3) . . ?
C16 C15 H15 119.9 . . ?
C15 C16 H16 119.8 . . ?
C15 C16 C17 120.5(3) . . ?
C17 C16 H16 119.8 . . ?
C16 C17 C18 118.9(3) . . ?
C16 C17 C21 120.0(2) . . ?
C18 C17 C21 121.1(2) . . ?
C13 C18 C17 120.6(3) . . ?
C13 C18 H18 119.7 . . ?
C17 C18 H18 119.7 . . ?
N1 C19 C6 117.5(2) . . ?
N2 C19 N1 124.9(2) . . ?
N2 C19 C6 117.6(2) . . ?
N2 C20 N3 124.5(2) . . ?
N2 C20 C11 117.5(2) . . ?
N3 C20 C11 118.0(2) . . ?
N1 C21 N3 125.4(2) . . ?
N1 C21 C17 116.8(2) . . ?
N3 C21 C17 117.8(2) . . ?
O1 C22 Cd1 61.25(15) . . ?
O1 C22 O2 121.6(3) . . ?
O1 C22 C3 119.7(3) . . ?
O2 C22 Cd1 60.40(15) . . ?
O2 C22 C3 118.7(3) . . ?
C3 C22 Cd1 178.8(2) . . ?
O3 C23 Cd1 64.69(18) . 4_455 ?
O3 C23 O4 122.3(3) . . ?
O3 C23 C8 119.3(3) . . ?
O4 C23 Cd1 58.01(16) . 4_455 ?
O4 C23 C8 118.3(3) . . ?
C8 C23 Cd1 169.8(3) . 4_455 ?
O5 C24 C14 115.3(3) . . ?
O6 C24 O5 124.9(3) . . ?
O6 C24 C14 119.8(3) . . ?
O7 C25 N4 121.1(6) . . ?
O7 C25 C26 118.7(5) . . ?
N4 C25 C26 120.2(5) . . ?
C25 C26 H26A 109.5 . . ?
C25 C26 H26B 109.5 . . ?
C25 C26 H26C 109.5 . . ?
H26A C26 H26B 109.5 . . ?
H26A C26 H26C 109.5 . . ?
H26B C26 H26C 109.5 . . ?
N4 C27 H27A 109.5 . . ?
N4 C27 H27B 109.5 . . ?
N4 C27 H27C 109.5 . . ?
H27A C27 H27B 109.5 . . ?
H27A C27 H27C 109.5 . . ?
H27B C27 H27C 109.5 . . ?
N4 C28 H28A 109.5 . . ?
N4 C28 H28B 109.5 . . ?
N4 C28 H28C 109.5 . . ?
H28A C28 H28B 109.5 . . ?
H28A C28 H28C 109.5 . . ?
H28B C28 H28C 109.5 . . ?
H5A N5 H5B 107.7 . . ?
C29 N5 H5A 108.9 . . ?
C29 N5 H5B 108.9 . . ?
C30 N5 H5A 108.9 . . ?
C30 N5 H5B 108.9 . . ?
C30 N5 C29 113.4(4) . . ?
N5 C29 H29A 109.5 . . ?
N5 C29 H29B 109.5 . . ?
N5 C29 H29C 109.5 . . ?
H29A C29 H29B 109.5 . . ?
H29A C29 H29C 109.5 . . ?
H29B C29 H29C 109.5 . . ?
N5 C30 H30A 109.5 . . ?
N5 C30 H30B 109.5 . . ?
N5 C30 H30C 109.5 . . ?
H30A C30 H30B 109.5 . . ?
H30A C30 H30C 109.5 . . ?
H30B C30 H30C 109.5 . . ?

loop_
_geom_bond_atom_site_label_1
_geom_bond_atom_site_label_2
_geom_bond_distance
_geom_bond_site_symmetry_2
_geom_bond_publ_flag
Cd1 O1 2.361(2) . ?
Cd1 O2 2.342(2) . ?
Cd1 O3 2.427(3) 4_656 ?
Cd1 O4 2.282(2) 4_656 ?
Cd1 O5 2.151(2) 4_566 ?
Cd1 O7 2.332(3) . ?
O1 C22 1.253(4) . ?
O2 C22 1.258(4) . ?
O3 C23 1.231(4) . ?
O4 C23 1.251(4) . ?
O5 C24 1.263(4) . ?
O6 C24 1.230(4) . ?
O7 C25 1.232(5) . ?
N1 C19 1.338(3) . ?
N1 C21 1.335(3) . ?
N2 C19 1.332(3) . ?
N2 C20 1.337(4) . ?
N3 C20 1.343(3) . ?
N3 C21 1.336(3) . ?
N4 C25 1.343(8) . ?
N4 C27 1.420(9) . ?
N4 C28 1.413(9) . ?
C1 H1 0.9300 . ?
C1 C2 1.395(4) . ?
C1 C6 1.390(4) . ?
C2 H2 0.9300 . ?
C2 C3 1.387(4) . ?
C3 C4 1.388(4) . ?
C3 C22 1.498(4) . ?
C4 H4 0.9300 . ?
C4 C5 1.381(4) . ?
C5 H5 0.9300 . ?
C5 C6 1.391(4) . ?
C6 C19 1.481(4) . ?
C7 H7 0.9300 . ?
C7 C8 1.382(4) . ?
C7 C12 1.386(4) . ?
C8 C9 1.379(5) . ?
C8 C23 1.510(4) . ?
C9 H9 0.9300 . ?
C9 C10 1.386(4) . ?
C10 H10 0.9300 . ?
C10 C11 1.391(4) . ?
C11 C12 1.386(4) . ?
C11 C20 1.480(4) . ?
C12 H12 0.9300 . ?
C13 H13 0.9300 . ?
C13 C14 1.379(4) . ?
C13 C18 1.384(4) . ?
C14 C15 1.390(4) . ?
C14 C24 1.511(4) . ?
C15 H15 0.9300 . ?
C15 C16 1.385(4) . ?
C16 H16 0.9300 . ?
C16 C17 1.386(4) . ?
C17 C18 1.390(4) . ?
C17 C21 1.481(4) . ?
C18 H18 0.9300 . ?
C25 C26 1.498(8) . ?
C26 H26A 0.9600 . ?
C26 H26B 0.9600 . ?
C26 H26C 0.9600 . ?
C27 H27A 0.9600 . ?
C27 H27B 0.9600 . ?
C27 H27C 0.9600 . ?
C28 H28A 0.9600 . ?
C28 H28B 0.9600 . ?
C28 H28C 0.9600 . ?
N5 H5A 0.8900 . ?
N5 H5B 0.8900 . ?
N5 C29 1.465(8) . ?
N5 C30 1.437(7) . ?
C29 H29A 0.9600 . ?
C29 H29B 0.9600 . ?
C29 H29C 0.9600 . ?
C30 H30A 0.9600 . ?
C30 H30B 0.9600 . ?
C30 H30C 0.9600 . ?

loop_
_geom_hbond_atom_site_label_D
_geom_hbond_atom_site_label_H
_geom_hbond_atom_site_label_A
_geom_hbond_distance_DH
_geom_hbond_distance_HA
_geom_hbond_distance_DA
_geom_hbond_angle_DHA
_geom_hbond_site_symmetry_A
_geom_hbond_publ_flag
N5 H5A O6 0.89 1.92 2.771(4) 159.5 4_566 yes
N5 H5B O2 0.89 2.08 2.866(4) 146.2 1_565 yes

loop_
_platon_squeeze_void_nr
_platon_squeeze_void_average_x
_platon_squeeze_void_average_y
_platon_squeeze_void_average_z
_platon_squeeze_void_volume
_platon_squeeze_void_count_electrons
_platon_squeeze_void_content
1 1.000 0.124 0.250 173 45 ' '
2 0.500 0.058 0.250 30 9 ' '
3 1.000 -0.125 0.750 173 45 ' '
4 0.500 -0.058 0.750 30 9 ' '
5 0.500 0.423 0.750 33 6 ' '
6 0.500 0.576 0.250 33 6 ' '
